data_4510485
loop_
_publ_author_name
'Maddileti, D.'
'Swapna, Battini'
'Nangia, Ashwini'

_publ_section_title
;
 High Solubility Crystalline Pharmaceutical Forms of Blonanserin
;
_journal_issue 5
_journal_name_full 'Crystal Growth &amp; Design'
_journal_page_first 2557
_journal_paper_doi 10.1021/cg500252c
_journal_volume 14
_journal_year 2014
_chemical_formula_moiety 'C23 H31 F N3, C4 H5 O4'
_chemical_formula_sum 'C27 H36 F N3 O4'
_chemical_formula_weight 485.59
_chemical_melting_point 422
_chemical_name_common 'Blonanserinium succinate salt'
_chemical_name_systematic
; 
 (2-(4-ethyl-l-piperazinyl)-4-(4-fluorophenyl)-5, 6, 7, 8, 9, 10-hexahydrocycloocta[
b]-pyridine)-1,4-Butanedioic acid 
;
_space_group_IT_number 19
_symmetry_cell_setting orthorhombic
_symmetry_space_group_name_Hall 'P 2ac 2ab'
_symmetry_space_group_name_H-M 'P 21 21 21'
_atom_sites_solution_hydrogens geom
_atom_sites_solution_primary direct
_atom_sites_solution_secondary difmap
_audit_creation_method SHELXL-97
_cell_angle_alpha 90.00
_cell_angle_beta 90.00
_cell_angle_gamma 90.00
_cell_formula_units_Z 4
_cell_length_a 8.9999(9)
_cell_length_b 13.0762(13)
_cell_length_c 21.704(2)
_cell_measurement_reflns_used 8889
_cell_measurement_temperature 100(2)
_cell_measurement_theta_max 25.08
_cell_measurement_theta_min 2.44
_cell_volume 2554.2(4)
_computing_cell_refinement 'Bruker SMART'
_computing_data_collection 'Bruker SMART'
_computing_data_reduction 'Bruker SAINT'
_computing_molecular_graphics 'Bruker SHELXTL'
_computing_publication_material 'Bruker SHELXTL'
_computing_structure_refinement 'SHELXL-97 (Sheldrick, 1997)'
_computing_structure_solution 'SHELXS-97 (Sheldrick, 1990)'
_diffrn_ambient_temperature 100(2)
_diffrn_measured_fraction_theta_full 0.998
_diffrn_measured_fraction_theta_max 0.998
_diffrn_measurement_device_type 'CCD area detector'
_diffrn_measurement_method 'phi and omega scans'
_diffrn_radiation_monochromator graphite
_diffrn_radiation_source 'fine-focus sealed tube'
_diffrn_radiation_type MoK\a
_diffrn_radiation_wavelength 0.71073
_diffrn_reflns_av_R_equivalents 0.0373
_diffrn_reflns_av_sigmaI/netI 0.0265
_diffrn_reflns_limit_h_max 11
_diffrn_reflns_limit_h_min -11
_diffrn_reflns_limit_k_max 16
_diffrn_reflns_limit_k_min -16
_diffrn_reflns_limit_l_max 26
_diffrn_reflns_limit_l_min -26
_diffrn_reflns_number 26650
_diffrn_reflns_theta_full 26.01
_diffrn_reflns_theta_max 26.01
_diffrn_reflns_theta_min 1.82
_exptl_absorpt_coefficient_mu 0.090
_exptl_absorpt_correction_type none
_exptl_crystal_colour colourless
_exptl_crystal_density_diffrn 1.263
_exptl_crystal_density_method 'not measured'
_exptl_crystal_description needle
_exptl_crystal_F_000 1040
_exptl_crystal_size_max 0.30
_exptl_crystal_size_mid 0.22
_exptl_crystal_size_min 0.12
_refine_diff_density_max 0.199
_refine_diff_density_min -0.172
_refine_diff_density_rms 0.037
_refine_ls_abs_structure_details 'Flack H D (1983), Acta Cryst. A39, 876-881'
_refine_ls_abs_structure_Flack 0.5(7)
_refine_ls_extinction_method none
_refine_ls_goodness_of_fit_ref 1.032
_refine_ls_hydrogen_treatment mixed
_refine_ls_matrix_type full
_refine_ls_number_parameters 325
_refine_ls_number_reflns 5015
_refine_ls_number_restraints 0
_refine_ls_restrained_S_all 1.032
_refine_ls_R_factor_all 0.0367
_refine_ls_R_factor_gt 0.0339
_refine_ls_shift/su_max 0.016
_refine_ls_shift/su_mean 0.001
_refine_ls_structure_factor_coef Fsqd
_refine_ls_weighting_details 'calc w=1/[\s^2^(Fo^2^)+(0.0334P)^2^+0.6771P] where P=(Fo^2^+2Fc^2^)/3'
_refine_ls_weighting_scheme calc
_refine_ls_wR_factor_gt 0.0762
_refine_ls_wR_factor_ref 0.0774
_reflns_number_gt 4715
_reflns_number_total 5015
_reflns_threshold_expression >2sigma(I)
_cod_data_source_file cg500252c_si_005.cif
_cod_data_source_block BLN-SUC
_cod_depositor_comments
;
The following automatic conversions were performed:

'_chemical_melting_point' value '422K' was changed to '422' - the
value should be numeric and without a unit
designator.

'_symmetry_cell_setting' value 'Orthorhombic' changed to
'orthorhombic' according to
/usr/data/users/saulius/crontab/automatic-downloads/rss-feeds/ACS/lib/dictionaries/cif_core.dic
dictionary named 'cif_core.dic' version 2.4.2 from 2011-04-26.

Automatic conversion script
Id: cif_fix_values 2281 2013-09-26 08:29:07Z andrius 

 Adding full bibliography for 4510482--4510487.cif.
;
_cod_original_sg_symbol_H-M P2(1)2(1)2(1)
_cod_database_code 4510485

loop_
_symmetry_equiv_pos_as_xyz
'x, y, z'
'-x+1/2, -y, z+1/2'
'-x, y+1/2, -z+1/2'
'x+1/2, -y+1/2, -z'

loop_
_atom_site_label
_atom_site_type_symbol
_atom_site_fract_x
_atom_site_fract_y
_atom_site_fract_z
_atom_site_U_iso_or_equiv
_atom_site_adp_type
_atom_site_occupancy
_atom_site_symmetry_multiplicity
_atom_site_calc_flag
_atom_site_refinement_flags
H3 H 1.086(2) 0.2015(15) 0.6932(9) 0.040(5) Uiso 1 1 d .
O4 O 0.26705(12) 0.23991(8) 0.68909(5) 0.0220(2) Uani 1 1 d .
O3 O 0.14792(12) 0.38777(8) 0.69236(5) 0.0247(2) Uani 1 1 d .
O1 O 0.51104(13) 0.64502(8) 0.76591(5) 0.0258(3) Uani 1 1 d .
O2 O 0.64885(13) 0.50344(9) 0.76375(7) 0.0382(3) Uani 1 1 d .
C25 C 0.39082(17) 0.49528(12) 0.73615(7) 0.0214(3) Uani 1 1 d .
H25A H 0.3417 0.5389 0.7049 0.026 Uiso 1 1 calc R
H25B H 0.3233 0.4905 0.7721 0.026 Uiso 1 1 calc R
C24 C 0.53182(17) 0.54673(12) 0.75623(7) 0.0211(3) Uani 1 1 d .
C27 C 0.26326(16) 0.33765(11) 0.69604(6) 0.0185(3) Uani 1 1 d .
C26 C 0.41100(17) 0.38955(12) 0.70946(7) 0.0211(3) Uani 1 1 d .
H26A H 0.4683 0.3471 0.7388 0.025 Uiso 1 1 calc R
H26B H 0.4691 0.3945 0.6708 0.025 Uiso 1 1 calc R
F1 F 0.88400(13) -0.33350(7) 1.07496(5) 0.0397(3) Uani 1 1 d .
N1 N 0.85952(14) 0.24670(10) 0.91322(6) 0.0208(3) Uani 1 1 d .
N3 N 0.98888(15) 0.16981(10) 0.69327(6) 0.0216(3) Uani 1 1 d .
N2 N 0.92455(15) 0.16340(10) 0.82211(6) 0.0221(3) Uani 1 1 d .
C21 C 1.03912(18) 0.09786(12) 0.79574(7) 0.0222(3) Uani 1 1 d .
H21A H 1.0453 0.0336 0.8197 0.027 Uiso 1 1 calc R
H21B H 1.1366 0.1327 0.7985 0.027 Uiso 1 1 calc R
C4 C 0.81337(16) 0.15400(12) 1.00790(7) 0.0207(3) Uani 1 1 d .
C1 C 0.89510(17) 0.15959(12) 0.88527(7) 0.0207(3) Uani 1 1 d .
C16 C 0.96455(19) -0.16285(13) 1.07820(7) 0.0260(3) Uani 1 1 d .
H16 H 1.0312 -0.1789 1.1107 0.031 Uiso 1 1 calc R
C19 C 0.87786(18) 0.23973(13) 0.72255(7) 0.0243(3) Uani 1 1 d .
H19A H 0.7778 0.2086 0.7197 0.029 Uiso 1 1 calc R
H19B H 0.8758 0.3053 0.6998 0.029 Uiso 1 1 calc R
C3 C 0.85626(17) 0.06312(12) 0.97765(7) 0.0200(3) Uani 1 1 d .
C13 C 0.76886(19) -0.11788(12) 0.98320(7) 0.0246(3) Uani 1 1 d .
H13 H 0.7018 -0.1029 0.9506 0.029 Uiso 1 1 calc R
C17 C 0.95470(18) -0.06395(12) 1.05508(7) 0.0231(3) Uani 1 1 d .
H17 H 1.0156 -0.0118 1.0721 0.028 Uiso 1 1 calc R
C6 C 0.75688(18) 0.15467(13) 1.07358(7) 0.0250(3) Uani 1 1 d .
H6A H 0.7140 0.0866 1.0827 0.030 Uiso 1 1 calc R
H6B H 0.6753 0.2053 1.0765 0.030 Uiso 1 1 calc R
C20 C 1.00547(17) 0.07328(12) 0.72929(7) 0.0219(3) Uani 1 1 d .
H20B H 1.0870 0.0317 0.7117 0.026 Uiso 1 1 calc R
H20A H 0.9126 0.0329 0.7267 0.026 Uiso 1 1 calc R
C12 C 0.85720(18) -0.03987(11) 1.00732(7) 0.0209(3) Uani 1 1 d .
C5 C 0.81606(16) 0.24341(12) 0.97284(7) 0.0214(3) Uani 1 1 d .
C18 C 0.91418(19) 0.26037(12) 0.78961(7) 0.0244(3) Uani 1 1 d .
H18A H 1.0096 0.2976 0.7927 0.029 Uiso 1 1 calc R
H18B H 0.8355 0.3032 0.8083 0.029 Uiso 1 1 calc R
C15 C 0.8751(2) -0.23661(12) 1.05268(7) 0.0262(4) Uani 1 1 d .
C23 C 1.0610(2) 0.08225(14) 0.59479(8) 0.0334(4) Uani 1 1 d .
H23A H 1.1619 0.1081 0.6016 0.050 Uiso 1 1 calc R
H23B H 1.0395 0.0815 0.5505 0.050 Uiso 1 1 calc R
H23C H 1.0530 0.0127 0.6113 0.050 Uiso 1 1 calc R
C2 C 0.89501(17) 0.06604(12) 0.91620(7) 0.0217(3) Uani 1 1 d .
H2 H 0.9214 0.0050 0.8951 0.026 Uiso 1 1 calc R
C14 C 0.7769(2) -0.21682(12) 1.00584(8) 0.0281(4) Uani 1 1 d .
H14 H 0.7161 -0.2695 0.9894 0.034 Uiso 1 1 calc R
C7 C 0.8722(2) 0.17962(13) 1.12359(7) 0.0285(4) Uani 1 1 d .
H7B H 0.8184 0.1952 1.1622 0.034 Uiso 1 1 calc R
H7A H 0.9324 0.1175 1.1311 0.034 Uiso 1 1 calc R
C11 C 0.76618(19) 0.34607(13) 0.99732(7) 0.0274(4) Uani 1 1 d .
H11B H 0.6783 0.3351 1.0240 0.033 Uiso 1 1 calc R
H11A H 0.7339 0.3886 0.9620 0.033 Uiso 1 1 calc R
C8 C 0.9780(2) 0.26790(14) 1.11024(8) 0.0328(4) Uani 1 1 d .
H8A H 1.0356 0.2508 1.0728 0.039 Uiso 1 1 calc R
H8B H 1.0494 0.2730 1.1448 0.039 Uiso 1 1 calc R
C22 C 0.95079(19) 0.15087(14) 0.62720(7) 0.0281(4) Uani 1 1 d .
H22A H 0.9462 0.2172 0.6053 0.034 Uiso 1 1 calc R
H22B H 0.8510 0.1192 0.6250 0.034 Uiso 1 1 calc R
C10 C 0.8817(2) 0.40632(13) 1.03403(8) 0.0323(4) Uani 1 1 d .
H10A H 0.8515 0.4791 1.0343 0.039 Uiso 1 1 calc R
H10B H 0.9777 0.4019 1.0119 0.039 Uiso 1 1 calc R
C9 C 0.9072(2) 0.37278(14) 1.10089(8) 0.0357(4) Uani 1 1 d .
H9A H 0.9710 0.4245 1.1211 0.043 Uiso 1 1 calc R
H9B H 0.8102 0.3733 1.1224 0.043 Uiso 1 1 calc R
H1 H 0.598(3) 0.6771(19) 0.7813(11) 0.062(7) Uiso 1 1 d .

loop_
_atom_site_aniso_label
_atom_site_aniso_U_11
_atom_site_aniso_U_22
_atom_site_aniso_U_33
_atom_site_aniso_U_23
_atom_site_aniso_U_13
_atom_site_aniso_U_12
O4 0.0191(5) 0.0164(5) 0.0305(6) 0.0004(5) -0.0012(5) -0.0009(4)
O3 0.0186(5) 0.0199(5) 0.0355(6) 0.0014(5) -0.0038(5) 0.0015(5)
O1 0.0232(6) 0.0197(6) 0.0346(6) -0.0040(5) -0.0041(5) -0.0014(5)
O2 0.0209(6) 0.0237(6) 0.0701(9) -0.0044(6) -0.0106(6) 0.0005(5)
C25 0.0173(7) 0.0197(8) 0.0270(8) 0.0009(6) 0.0006(6) 0.0006(6)
C24 0.0205(8) 0.0202(8) 0.0225(8) 0.0028(6) 0.0005(6) -0.0004(6)
C27 0.0198(7) 0.0190(7) 0.0167(7) 0.0034(6) 0.0006(6) 0.0002(6)
C26 0.0185(7) 0.0201(8) 0.0246(8) 0.0001(6) 0.0011(6) -0.0019(6)
F1 0.0587(7) 0.0216(5) 0.0389(6) 0.0038(4) -0.0069(5) 0.0027(5)
N1 0.0194(6) 0.0225(7) 0.0205(6) 0.0009(5) -0.0006(5) -0.0012(6)
N3 0.0193(7) 0.0260(7) 0.0194(6) -0.0002(5) -0.0005(5) -0.0048(6)
N2 0.0270(7) 0.0208(7) 0.0185(6) 0.0002(5) 0.0014(5) -0.0001(6)
C21 0.0208(8) 0.0237(8) 0.0222(8) 0.0024(6) 0.0008(6) -0.0012(6)
C4 0.0158(7) 0.0249(8) 0.0214(7) -0.0009(7) -0.0015(6) -0.0019(6)
C1 0.0185(7) 0.0238(8) 0.0197(7) -0.0005(6) -0.0015(6) -0.0036(7)
C16 0.0270(8) 0.0300(9) 0.0211(8) -0.0008(7) -0.0005(7) 0.0063(7)
C19 0.0232(8) 0.0255(8) 0.0243(8) 0.0052(7) -0.0019(7) -0.0018(7)
C3 0.0148(7) 0.0239(8) 0.0214(8) 0.0000(6) -0.0023(6) -0.0011(6)
C13 0.0275(8) 0.0272(8) 0.0191(8) -0.0004(6) -0.0015(7) 0.0001(7)
C17 0.0221(8) 0.0251(8) 0.0222(8) -0.0020(6) 0.0011(6) -0.0009(7)
C6 0.0252(8) 0.0246(8) 0.0252(8) 0.0004(7) 0.0062(7) 0.0000(7)
C20 0.0182(8) 0.0232(8) 0.0244(8) -0.0006(6) 0.0015(6) -0.0032(6)
C12 0.0204(7) 0.0237(8) 0.0187(7) -0.0025(6) 0.0039(6) 0.0009(6)
C5 0.0154(8) 0.0262(8) 0.0226(8) -0.0015(7) -0.0022(6) -0.0011(6)
C18 0.0274(8) 0.0219(8) 0.0238(8) 0.0029(7) 0.0026(6) -0.0006(7)
C15 0.0363(10) 0.0181(8) 0.0241(8) 0.0006(6) 0.0039(7) 0.0057(7)
C23 0.0375(10) 0.0397(11) 0.0230(9) -0.0060(7) 0.0025(7) -0.0064(8)
C2 0.0222(8) 0.0201(8) 0.0227(8) -0.0026(6) -0.0010(7) -0.0011(6)
C14 0.0347(9) 0.0228(8) 0.0266(8) -0.0040(7) 0.0004(8) -0.0052(7)
C7 0.0347(10) 0.0334(9) 0.0175(7) -0.0028(7) 0.0025(7) 0.0088(8)
C11 0.0298(9) 0.0264(9) 0.0261(8) 0.0013(7) 0.0037(7) 0.0054(7)
C8 0.0293(9) 0.0463(11) 0.0228(8) -0.0106(8) -0.0013(7) 0.0000(8)
C22 0.0298(9) 0.0341(9) 0.0205(8) 0.0007(7) -0.0053(7) -0.0057(8)
C10 0.0444(11) 0.0230(9) 0.0293(9) -0.0050(7) 0.0083(8) -0.0057(8)
C9 0.0475(11) 0.0339(10) 0.0256(9) -0.0100(7) 0.0063(8) -0.0082(9)

loop_
_atom_type_symbol
_atom_type_description
_atom_type_scat_dispersion_real
_atom_type_scat_dispersion_imag
_atom_type_scat_source
C C 0.0033 0.0016 'International Tables Vol C Tables 4.2.6.8 and 6.1.1.4'
H H 0.0000 0.0000 'International Tables Vol C Tables 4.2.6.8 and 6.1.1.4'
N N 0.0061 0.0033 'International Tables Vol C Tables 4.2.6.8 and 6.1.1.4'
O O 0.0106 0.0060 'International Tables Vol C Tables 4.2.6.8 and 6.1.1.4'
F F 0.0171 0.0103 'International Tables Vol C Tables 4.2.6.8 and 6.1.1.4'

loop_
_geom_angle_atom_site_label_1
_geom_angle_atom_site_label_2
_geom_angle_atom_site_label_3
_geom_angle
C24 C25 C26 114.84(13)
O2 C24 O1 124.11(15)
O2 C24 C25 124.53(14)
O1 C24 C25 111.35(13)
O3 C27 O4 122.93(14)
O3 C27 C26 120.83(13)
O4 C27 C26 116.25(13)
C25 C26 C27 112.14(12)
C1 N1 C5 118.62(13)
C20 N3 C22 112.66(12)
C20 N3 C19 111.18(12)
C22 N3 C19 110.83(12)
C1 N2 C18 119.66(13)
C1 N2 C21 119.90(13)
C18 N2 C21 111.57(12)
N2 C21 C20 111.02(13)
C5 C4 C3 116.55(13)
C5 C4 C6 120.97(14)
C3 C4 C6 122.34(14)
N1 C1 C2 122.10(14)
N1 C1 N2 117.57(13)
C2 C1 N2 120.23(14)
C15 C16 C17 118.07(15)
N3 C19 C18 111.88(13)
C2 C3 C4 119.72(14)
C2 C3 C12 116.15(14)
C4 C3 C12 124.08(13)
C14 C13 C12 121.31(15)
C16 C17 C12 121.24(15)
C4 C6 C7 116.07(13)
N3 C20 C21 109.92(12)
C17 C12 C13 118.19(14)
C17 C12 C3 121.88(14)
C13 C12 C3 119.64(14)
N1 C5 C4 123.60(15)
N1 C5 C11 113.19(14)
C4 C5 C11 123.19(14)
N2 C18 C19 108.92(13)
F1 C15 C14 118.55(15)
F1 C15 C16 118.48(15)
C14 C15 C16 122.97(15)
C3 C2 C1 119.32(15)
C15 C14 C13 118.22(15)
C8 C7 C6 116.65(14)
C5 C11 C10 116.03(14)
C7 C8 C9 116.43(15)
N3 C22 C23 113.23(14)
C11 C10 C9 116.60(15)
C8 C9 C10 116.46(14)

loop_
_geom_bond_atom_site_label_1
_geom_bond_atom_site_label_2
_geom_bond_distance
O4 C27 1.2875(18)
O3 C27 1.2302(18)
O1 C24 1.3156(19)
O2 C24 1.2068(19)
C25 C24 1.501(2)
C25 C26 1.510(2)
C27 C26 1.521(2)
F1 C15 1.3585(18)
N1 C1 1.330(2)
N1 C5 1.353(2)
N3 C20 1.492(2)
N3 C22 1.495(2)
N3 C19 1.496(2)
N2 C1 1.3971(19)
N2 C18 1.454(2)
N2 C21 1.458(2)
C21 C20 1.508(2)
C4 C5 1.395(2)
C4 C3 1.411(2)
C4 C6 1.513(2)
C1 C2 1.395(2)
C16 C15 1.373(2)
C16 C17 1.390(2)
C19 C18 1.516(2)
C3 C2 1.379(2)
C3 C12 1.493(2)
C13 C14 1.386(2)
C13 C12 1.395(2)
C17 C12 1.394(2)
C6 C7 1.537(2)
C5 C11 1.512(2)
C15 C14 1.371(2)
C23 C22 1.511(3)
C7 C8 1.524(3)
C11 C10 1.528(3)
C8 C9 1.526(3)
C10 C9 1.533(2)
